data_7102563
loop_
_publ_author_name
'Knight, Paul D'
'Munslow, Ian'
'O'Shaughnessy, Paul N'
'Scott, Peter'

_publ_section_title
;
 Zirconium catalysed enantioselective hydroamination/cyclisation.
;
_journal_issue 7
_journal_name_full 'Chemical communications (Cambridge, England)'
_journal_page_first 894
_journal_page_last 895
_journal_paper_doi 10.1039/b401493f
_journal_year 2004
_chemical_formula_moiety 'C44 H58 Cl2 N2 O2 Zr, C7 H8'
_chemical_formula_sum 'C51 H66 Cl2 N2 O2 Zr'
_chemical_formula_weight 901.18
_chemical_name_systematic
;
?
;
_space_group_IT_number 14
_symmetry_cell_setting monoclinic
_symmetry_space_group_name_Hall '-P 2ybc'
_symmetry_space_group_name_H-M 'P 1 21/c 1'
_atom_sites_solution_hydrogens geom
_atom_sites_solution_primary direct
_atom_sites_solution_secondary difmap
_audit_creation_method SHELXL-97
_cell_angle_alpha 90.00
_cell_angle_beta 99.4450(10)
_cell_angle_gamma 90.00
_cell_formula_units_Z 4
_cell_length_a 22.7186(9)
_cell_length_b 10.2902(4)
_cell_length_c 20.7759(9)
_cell_measurement_reflns_used 30888
_cell_measurement_temperature 180(2)
_cell_measurement_theta_max 29.43
_cell_measurement_theta_min 0.998
_cell_volume 4791.1(3)
_computing_cell_refinement 'SAINT (Siemens, 1995)'
_computing_data_collection 'SMART (Siemens, 1994)'
_computing_data_reduction 'SAINT (Siemens, 1995)'
_computing_molecular_graphics 'SHELXTL (Sheldrick, 1997)'
_computing_publication_material 'SHELXTL (Sheldrick, 1997)'
_computing_structure_refinement 'SHELXL-97 (Sheldrick, 1997)'
_computing_structure_solution 'SHELXS-97 (Sheldrick, 1990)'
_diffrn_ambient_temperature 180(2)
_diffrn_detector_area_resol_mean 8.192
_diffrn_measured_fraction_theta_full 0.998
_diffrn_measured_fraction_theta_max 0.901
_diffrn_measurement_device_type 'Siemens SMART diffractometer'
_diffrn_measurement_method '\w scans'
_diffrn_radiation_monochromator graphite
_diffrn_radiation_source 'fine-focus sealed tube'
_diffrn_radiation_type MoK\a
_diffrn_radiation_wavelength 0.71073
_diffrn_reflns_av_R_equivalents 0.1341
_diffrn_reflns_av_sigmaI/netI 0.1762
_diffrn_reflns_limit_h_max 28
_diffrn_reflns_limit_h_min -30
_diffrn_reflns_limit_k_max 13
_diffrn_reflns_limit_k_min -13
_diffrn_reflns_limit_l_max 26
_diffrn_reflns_limit_l_min -28
_diffrn_reflns_number 30886
_diffrn_reflns_theta_full 25.00
_diffrn_reflns_theta_max 29.43
_diffrn_reflns_theta_min 1.82
_diffrn_standards_decay_% nil
_exptl_absorpt_coefficient_mu 0.381
_exptl_absorpt_correction_T_max 0.9522
_exptl_absorpt_correction_T_min 0.8783
_exptl_absorpt_correction_type multi-scan
_exptl_absorpt_process_details 'SADABS (Sheldrick, 1996)'
_exptl_crystal_colour Colourless
_exptl_crystal_density_diffrn 1.249
_exptl_crystal_density_method 'not measured'
_exptl_crystal_description Plate
_exptl_crystal_F_000 1904
_exptl_crystal_size_max 0.35
_exptl_crystal_size_mid 0.26
_exptl_crystal_size_min 0.13
_refine_diff_density_max 0.715
_refine_diff_density_min -1.326
_refine_diff_density_rms 0.125
_refine_ls_extinction_method none
_refine_ls_goodness_of_fit_ref 1.044
_refine_ls_hydrogen_treatment mixed
_refine_ls_matrix_type full
_refine_ls_number_parameters 540
_refine_ls_number_reflns 11948
_refine_ls_number_restraints 0
_refine_ls_restrained_S_all 1.044
_refine_ls_R_factor_all 0.1978
_refine_ls_R_factor_gt 0.0842
_refine_ls_shift/su_max 0.001
_refine_ls_shift/su_mean 0.000
_refine_ls_structure_factor_coef Fsqd
_refine_ls_weighting_details 'calc w=1/[\s^2^(Fo^2^)+(0.0530P)^2^+14.1422P] where P=(Fo^2^+2Fc^2^)/3'
_refine_ls_weighting_scheme calc
_refine_ls_wR_factor_gt 0.1449
_refine_ls_wR_factor_ref 0.1919
_reflns_number_gt 6021
_reflns_number_total 11948
_reflns_threshold_expression >2sigma(I)
_cod_data_source_file b401493f.txt
_cod_data_source_block daz
_cod_depositor_comments
;
The following automatic conversions were performed:
'_symmetry_cell_setting' value 'Monoclinic' changed to 'monoclinic'
according to '/home/saulius/struct/CIF-dictionaries/cif_core.dic'
dictionary named 'cif_core.dic' version 2.4.1 from 2010-06-29.

Automatic conversion script
Id: cif_fix_enum 1527 2010-12-29 10:47:43Z saulius 
;
_cod_original_sg_symbol_H-M P2(1)/c
_cod_database_code 7102563

loop_
_symmetry_equiv_pos_as_xyz
'x, y, z'
'-x, y+1/2, -z+1/2'
'-x, -y, -z'
'x, -y-1/2, z-1/2'

loop_
_atom_site_label
_atom_site_type_symbol
_atom_site_fract_x
_atom_site_fract_y
_atom_site_fract_z
_atom_site_U_iso_or_equiv
_atom_site_adp_type
_atom_site_occupancy
_atom_site_symmetry_multiplicity
_atom_site_calc_flag
_atom_site_refinement_flags
Zr1 Zr 0.26250(2) 1.83306(5) 0.61163(3) 0.02080(14) Uani 1 1 d .
Cl1 Cl 0.22254(7) 1.97413(15) 0.68709(7) 0.0374(4) Uani 1 1 d .
Cl2 Cl 0.23688(6) 1.98439(13) 0.52081(7) 0.0312(3) Uani 1 1 d .
O1 O 0.34451(15) 1.8725(3) 0.65057(18) 0.0268(9) Uani 1 1 d .
O2 O 0.25202(15) 1.6725(3) 0.66087(17) 0.0242(8) Uani 1 1 d .
N1 N 0.33219(18) 1.7395(4) 0.5397(2) 0.0203(10) Uani 1 1 d .
N2 N 0.18065(18) 1.7013(4) 0.5496(2) 0.0198(10) Uani 1 1 d .
C1 C 0.2152(2) 1.3256(5) 0.4778(3) 0.0321(13) Uani 1 1 d .
H1A H 0.2048 1.2506 0.5026 0.048 Uiso 1 1 calc R
H1B H 0.2283 1.2956 0.4376 0.048 Uiso 1 1 calc R
H1C H 0.1803 1.3821 0.4667 0.048 Uiso 1 1 calc R
C2 C 0.2652(2) 1.4008(5) 0.5185(3) 0.0231(12) Uani 1 1 d .
C3 C 0.3047(2) 1.3346(5) 0.5652(3) 0.0278(12) Uani 1 1 d .
H3A H 0.2994 1.2442 0.5715 0.033 Uiso 1 1 calc R
C4 C 0.3518(2) 1.3991(5) 0.6028(3) 0.0287(13) Uani 1 1 d .
H4A H 0.3783 1.3531 0.6351 0.034 Uiso 1 1 calc R
C5 C 0.3603(2) 1.5303(5) 0.5934(3) 0.0250(12) Uani 1 1 d .
H5A H 0.3927 1.5741 0.6191 0.030 Uiso 1 1 calc R
C6 C 0.3217(2) 1.5986(5) 0.5463(2) 0.0198(11) Uani 1 1 d .
C7 C 0.2727(2) 1.5364(5) 0.5096(3) 0.0203(11) Uani 1 1 d .
C8 C 0.2258(2) 1.6005(5) 0.4604(3) 0.0192(11) Uani 1 1 d .
C9 C 0.1795(2) 1.6744(5) 0.4797(2) 0.0182(10) Uani 1 1 d .
C10 C 0.1339(2) 1.7221(5) 0.4329(3) 0.0253(12) Uani 1 1 d .
H10A H 0.1028 1.7723 0.4461 0.030 Uiso 1 1 calc R
C11 C 0.1334(2) 1.6972(6) 0.3678(3) 0.0327(14) Uani 1 1 d .
H11A H 0.1017 1.7290 0.3362 0.039 Uiso 1 1 calc R
C12 C 0.1788(2) 1.6263(6) 0.3482(3) 0.0311(14) Uani 1 1 d .
H12A H 0.1782 1.6101 0.3031 0.037 Uiso 1 1 calc R
C13 C 0.2255(2) 1.5783(5) 0.3936(3) 0.0224(12) Uani 1 1 d .
C14 C 0.2758(2) 1.5084(6) 0.3688(3) 0.0334(14) Uani 1 1 d .
H14A H 0.3025 1.4698 0.4056 0.050 Uiso 1 1 calc R
H14B H 0.2981 1.5703 0.3463 0.050 Uiso 1 1 calc R
H14C H 0.2593 1.4398 0.3384 0.050 Uiso 1 1 calc R
C15 C 0.3250(2) 1.7860(5) 0.4703(3) 0.0247(12) Uani 1 1 d .
H15A H 0.3466 1.7275 0.4450 0.037 Uiso 1 1 calc R
H15B H 0.3413 1.8740 0.4692 0.037 Uiso 1 1 calc R
H15C H 0.2826 1.7867 0.4512 0.037 Uiso 1 1 calc R
C16 C 0.3930(2) 1.7795(5) 0.5710(3) 0.0241(12) Uani 1 1 d .
C17 C 0.4433(2) 1.7532(5) 0.5438(3) 0.0262(13) Uani 1 1 d .
H17A H 0.4399 1.7050 0.5044 0.031 Uiso 1 1 calc R
C18 C 0.4986(2) 1.7972(5) 0.5742(3) 0.0264(13) Uani 1 1 d .
C19 C 0.5014(2) 1.8660(5) 0.6327(3) 0.0271(13) Uani 1 1 d .
H19A H 0.5393 1.8952 0.6539 0.033 Uiso 1 1 calc R
C20 C 0.4518(2) 1.8940(5) 0.6616(3) 0.0216(12) Uani 1 1 d .
C21 C 0.3968(2) 1.8493(5) 0.6284(3) 0.0224(12) Uani 1 1 d .
C22 C 0.5541(3) 1.7710(6) 0.5425(3) 0.0336(14) Uani 1 1 d .
C23 C 0.5456(4) 1.8239(9) 0.4743(4) 0.082(3) Uani 1 1 d .
H23A H 0.5377 1.9174 0.4752 0.123 Uiso 1 1 calc R
H23B H 0.5117 1.7801 0.4477 0.123 Uiso 1 1 calc R
H23C H 0.5817 1.8086 0.4554 0.123 Uiso 1 1 calc R
C24 C 0.5651(3) 1.6249(7) 0.5399(4) 0.066(2) Uani 1 1 d .
H24A H 0.5701 1.5889 0.5841 0.099 Uiso 1 1 calc R
H24B H 0.6013 1.6089 0.5211 0.099 Uiso 1 1 calc R
H24C H 0.5310 1.5832 0.5127 0.099 Uiso 1 1 calc R
C25 C 0.6108(3) 1.8313(10) 0.5811(5) 0.103(4) Uani 1 1 d .
H25A H 0.6448 1.8126 0.5589 0.154 Uiso 1 1 calc R
H25B H 0.6183 1.7942 0.6251 0.154 Uiso 1 1 calc R
H25C H 0.6057 1.9255 0.5839 0.154 Uiso 1 1 calc R
C26 C 0.4557(2) 1.9717(5) 0.7251(3) 0.0287(13) Uani 1 1 d .
C27 C 0.4192(3) 2.0981(6) 0.7127(3) 0.0415(16) Uani 1 1 d .
H27A H 0.3773 2.0767 0.6967 0.062 Uiso 1 1 calc R
H27B H 0.4349 2.1506 0.6801 0.062 Uiso 1 1 calc R
H27C H 0.4221 2.1472 0.7535 0.062 Uiso 1 1 calc R
C28 C 0.5206(3) 2.0094(7) 0.7528(3) 0.0459(18) Uani 1 1 d .
H28A H 0.5446 1.9305 0.7620 0.069 Uiso 1 1 calc R
H28B H 0.5214 2.0591 0.7931 0.069 Uiso 1 1 calc R
H28C H 0.5369 2.0625 0.7208 0.069 Uiso 1 1 calc R
C29 C 0.4314(3) 1.8910(7) 0.7776(3) 0.0454(17) Uani 1 1 d .
H29A H 0.3901 1.8650 0.7612 0.068 Uiso 1 1 calc R
H29B H 0.4325 1.9434 0.8171 0.068 Uiso 1 1 calc R
H29C H 0.4561 1.8132 0.7877 0.068 Uiso 1 1 calc R
C30 C 0.1307(2) 1.7888(5) 0.5622(3) 0.0272(13) Uani 1 1 d .
H30A H 0.0923 1.7455 0.5478 0.041 Uiso 1 1 calc R
H30B H 0.1320 1.8702 0.5380 0.041 Uiso 1 1 calc R
H30C H 0.1351 1.8076 0.6090 0.041 Uiso 1 1 calc R
C31 C 0.1741(2) 1.5816(5) 0.5871(2) 0.0184(11) Uani 1 1 d .
C32 C 0.1302(2) 1.4909(5) 0.5673(3) 0.0223(12) Uani 1 1 d .
H32A H 0.1044 1.5001 0.5267 0.027 Uiso 1 1 calc R
C33 C 0.1243(2) 1.3851(5) 0.6082(3) 0.0245(12) Uani 1 1 d .
C34 C 0.1629(2) 1.3782(5) 0.6672(3) 0.0251(12) Uani 1 1 d .
H34A H 0.1589 1.3061 0.6947 0.030 Uiso 1 1 calc R
C35 C 0.2071(2) 1.4694(5) 0.6891(3) 0.0221(12) Uani 1 1 d .
C36 C 0.2119(2) 1.5737(5) 0.6465(3) 0.0222(12) Uani 1 1 d .
C37 C 0.0752(2) 1.2819(5) 0.5896(3) 0.0278(13) Uani 1 1 d .
C38 C 0.0365(3) 1.2744(8) 0.6420(4) 0.063(2) Uani 1 1 d .
H38A H 0.0614 1.2540 0.6839 0.095 Uiso 1 1 calc R
H38B H 0.0064 1.2063 0.6309 0.095 Uiso 1 1 calc R
H38C H 0.0166 1.3581 0.6451 0.095 Uiso 1 1 calc R
C39 C 0.0349(3) 1.3127(7) 0.5245(4) 0.066(2) Uani 1 1 d .
H39A H 0.0053 1.2433 0.5140 0.098 Uiso 1 1 calc R
H39B H 0.0593 1.3188 0.4898 0.098 Uiso 1 1 calc R
H39C H 0.0144 1.3955 0.5281 0.098 Uiso 1 1 calc R
C40 C 0.1030(3) 1.1496(6) 0.5828(4) 0.060(2) Uani 1 1 d .
H40A H 0.1297 1.1279 0.6234 0.091 Uiso 1 1 calc R
H40B H 0.1258 1.1517 0.5467 0.091 Uiso 1 1 calc R
H40C H 0.0715 1.0839 0.5739 0.091 Uiso 1 1 calc R
C41 C 0.2449(3) 1.4624(5) 0.7567(3) 0.0284(13) Uani 1 1 d .
C42 C 0.3119(3) 1.4632(7) 0.7527(3) 0.0470(18) Uani 1 1 d .
H42A H 0.3213 1.5399 0.7284 0.071 Uiso 1 1 calc R
H42B H 0.3221 1.3844 0.7304 0.071 Uiso 1 1 calc R
H42C H 0.3350 1.4657 0.7969 0.071 Uiso 1 1 calc R
C43 C 0.2326(3) 1.3380(6) 0.7936(3) 0.0458(17) Uani 1 1 d .
H43A H 0.1904 1.3356 0.7985 0.069 Uiso 1 1 calc R
H43B H 0.2575 1.3378 0.8368 0.069 Uiso 1 1 calc R
H43C H 0.2419 1.2617 0.7689 0.069 Uiso 1 1 calc R
C44 C 0.2293(3) 1.5794(7) 0.7969(3) 0.0470(17) Uani 1 1 d .
H44A H 0.1861 1.5825 0.7960 0.071 Uiso 1 1 calc R
H44B H 0.2424 1.6598 0.7782 0.071 Uiso 1 1 calc R
H44C H 0.2496 1.5705 0.8421 0.071 Uiso 1 1 calc R
C100 C 0.0802(4) 1.4330(9) 0.8827(4) 0.085(3) Uani 1 1 d .
H10B H 0.0614 1.4681 0.9182 0.127 Uiso 1 1 calc R
H10C H 0.0842 1.5022 0.8512 0.127 Uiso 1 1 calc R
H10D H 0.1198 1.3989 0.9005 0.127 Uiso 1 1 calc R
C101 C 0.0427(3) 1.3268(8) 0.8494(3) 0.0538(19) Uani 1 1 d .
C102 C 0.0674(4) 1.2050(7) 0.8398(4) 0.055(2) Uani 1 1 d .
H10E H 0.1089 1.1907 0.8532 0.067 Uiso 1 1 calc R
C103 C 0.0322(4) 1.1074(8) 0.8116(4) 0.070(2) Uani 1 1 d .
H10F H 0.0498 1.0259 0.8048 0.084 Uiso 1 1 calc R
C104 C -0.0288(5) 1.1234(9) 0.7925(4) 0.075(3) Uani 1 1 d .
H10G H -0.0528 1.0531 0.7738 0.090 Uiso 1 1 calc R
C105 C -0.0535(4) 1.2400(10) 0.8010(4) 0.069(2) Uani 1 1 d .
H10H H -0.0951 1.2527 0.7877 0.082 Uiso 1 1 calc R
C106 C -0.0173(3) 1.3439(8) 0.8296(3) 0.056(2) Uani 1 1 d .
H10I H -0.0348 1.4260 0.8351 0.067 Uiso 1 1 calc R

loop_
_atom_site_aniso_label
_atom_site_aniso_U_11
_atom_site_aniso_U_22
_atom_site_aniso_U_33
_atom_site_aniso_U_23
_atom_site_aniso_U_13
_atom_site_aniso_U_12
Zr1 0.0220(3) 0.0194(3) 0.0211(3) -0.0004(2) 0.0040(2) 0.0006(2)
Cl1 0.0439(9) 0.0388(9) 0.0301(8) -0.0067(7) 0.0078(7) 0.0103(7)
Cl2 0.0379(8) 0.0218(7) 0.0340(8) 0.0058(6) 0.0061(7) 0.0037(6)
O1 0.023(2) 0.031(2) 0.026(2) -0.0093(17) 0.0052(17) -0.0051(16)
O2 0.0237(19) 0.025(2) 0.022(2) 0.0006(17) -0.0027(15) -0.0027(17)
N1 0.019(2) 0.022(2) 0.020(2) 0.0000(19) 0.0002(19) -0.0025(18)
N2 0.022(2) 0.019(2) 0.019(2) 0.0035(18) 0.0058(19) 0.0029(18)
C1 0.032(3) 0.022(3) 0.041(4) -0.004(3) 0.002(3) -0.001(3)
C2 0.025(3) 0.018(3) 0.026(3) 0.002(2) 0.007(2) -0.002(2)
C3 0.029(3) 0.018(3) 0.036(3) 0.001(3) 0.005(3) 0.006(3)
C4 0.032(3) 0.027(3) 0.026(3) 0.003(3) 0.003(3) 0.010(3)
C5 0.026(3) 0.027(3) 0.021(3) -0.004(2) 0.002(2) 0.003(2)
C6 0.022(3) 0.018(3) 0.019(3) -0.003(2) 0.004(2) 0.002(2)
C7 0.019(3) 0.021(3) 0.021(3) -0.003(2) 0.005(2) -0.001(2)
C8 0.017(3) 0.017(3) 0.023(3) 0.001(2) 0.002(2) -0.001(2)
C9 0.021(3) 0.015(2) 0.019(3) 0.001(2) 0.004(2) -0.002(2)
C10 0.020(3) 0.034(3) 0.021(3) 0.006(2) 0.001(2) 0.004(2)
C11 0.026(3) 0.041(4) 0.029(3) 0.008(3) -0.002(3) 0.004(3)
C12 0.031(3) 0.041(4) 0.021(3) 0.001(3) 0.000(3) -0.004(3)
C13 0.022(3) 0.024(3) 0.022(3) -0.003(2) 0.005(2) -0.006(2)
C14 0.027(3) 0.046(4) 0.027(3) -0.007(3) 0.006(3) 0.004(3)
C15 0.031(3) 0.023(3) 0.021(3) 0.006(2) 0.007(2) -0.006(2)
C16 0.019(3) 0.022(3) 0.030(3) -0.008(2) 0.001(2) -0.001(2)
C17 0.022(3) 0.034(3) 0.023(3) -0.010(3) 0.004(2) -0.001(2)
C18 0.024(3) 0.024(3) 0.032(3) -0.001(2) 0.008(3) -0.002(2)
C19 0.025(3) 0.025(3) 0.031(3) 0.001(2) 0.002(2) -0.003(2)
C20 0.026(3) 0.016(3) 0.022(3) 0.000(2) -0.001(2) -0.001(2)
C21 0.027(3) 0.017(3) 0.024(3) 0.001(2) 0.007(2) 0.001(2)
C22 0.028(3) 0.042(4) 0.032(4) -0.006(3) 0.008(3) -0.006(3)
C23 0.068(5) 0.125(8) 0.064(6) 0.036(6) 0.043(5) 0.053(6)
C24 0.054(5) 0.064(5) 0.089(7) 0.009(5) 0.037(5) 0.020(4)
C25 0.049(5) 0.146(9) 0.122(8) -0.090(8) 0.041(5) -0.041(6)
C26 0.026(3) 0.027(3) 0.030(3) -0.009(3) -0.004(3) 0.000(2)
C27 0.037(4) 0.036(4) 0.049(4) -0.013(3) 0.000(3) 0.003(3)
C28 0.037(4) 0.054(4) 0.041(4) -0.024(3) -0.012(3) 0.005(3)
C29 0.060(5) 0.053(4) 0.023(3) -0.005(3) 0.007(3) -0.001(4)
C30 0.026(3) 0.030(3) 0.025(3) -0.002(2) 0.004(2) 0.004(2)
C31 0.021(3) 0.019(3) 0.015(3) 0.004(2) 0.004(2) 0.002(2)
C32 0.018(3) 0.025(3) 0.022(3) 0.001(2) 0.000(2) 0.003(2)
C33 0.027(3) 0.017(3) 0.030(3) 0.002(2) 0.007(3) 0.001(2)
C34 0.028(3) 0.024(3) 0.024(3) 0.008(2) 0.008(3) 0.005(2)
C35 0.025(3) 0.025(3) 0.018(3) 0.004(2) 0.007(2) 0.003(2)
C36 0.023(3) 0.018(3) 0.025(3) 0.003(2) 0.005(2) 0.004(2)
C37 0.023(3) 0.023(3) 0.038(4) 0.003(3) 0.009(3) -0.002(2)
C38 0.054(5) 0.072(5) 0.072(6) -0.027(4) 0.035(4) -0.037(4)
C39 0.054(5) 0.061(5) 0.070(5) 0.024(4) -0.027(4) -0.034(4)
C40 0.035(4) 0.028(4) 0.116(7) -0.019(4) 0.005(4) -0.002(3)
C41 0.036(3) 0.027(3) 0.022(3) 0.009(2) 0.007(3) 0.003(3)
C42 0.038(4) 0.062(5) 0.037(4) 0.017(3) -0.005(3) 0.004(3)
C43 0.053(4) 0.046(4) 0.035(4) 0.019(3) -0.004(3) -0.003(3)
C44 0.064(5) 0.049(4) 0.026(4) 0.005(3) 0.001(3) 0.003(4)
C100 0.109(8) 0.069(6) 0.076(7) 0.001(5) 0.014(6) -0.026(6)
C101 0.064(5) 0.058(5) 0.041(4) 0.004(4) 0.016(4) -0.006(4)
C102 0.070(5) 0.050(5) 0.047(5) 0.011(4) 0.013(4) 0.012(4)
C103 0.076(6) 0.054(5) 0.078(6) 0.016(5) 0.006(5) 0.018(5)
C104 0.098(8) 0.072(6) 0.058(6) 0.005(5) 0.017(5) -0.012(6)
C105 0.064(6) 0.114(8) 0.030(4) 0.009(5) 0.014(4) 0.010(6)
C106 0.068(5) 0.061(5) 0.045(4) 0.002(4) 0.025(4) 0.019(4)

loop_
_atom_type_symbol
_atom_type_description
_atom_type_scat_dispersion_real
_atom_type_scat_dispersion_imag
_atom_type_scat_source
C C 0.0033 0.0016 'International Tables Vol C Tables 4.2.6.8 and 6.1.1.4'
H H 0.0000 0.0000 'International Tables Vol C Tables 4.2.6.8 and 6.1.1.4'
N N 0.0061 0.0033 'International Tables Vol C Tables 4.2.6.8 and 6.1.1.4'
O O 0.0106 0.0060 'International Tables Vol C Tables 4.2.6.8 and 6.1.1.4'
Cl Cl 0.1484 0.1585 'International Tables Vol C Tables 4.2.6.8 and 6.1.1.4'
Zr Zr -2.9673 0.5597 'International Tables Vol C Tables 4.2.6.8 and 6.1.1.4'

loop_
_geom_angle_atom_site_label_1
_geom_angle_atom_site_label_2
_geom_angle_atom_site_label_3
_geom_angle
_geom_angle_publ_flag
O1 Zr1 O2 98.46(15) y
O1 Zr1 Cl1 92.34(11) y
O2 Zr1 Cl1 94.36(11) y
O1 Zr1 Cl2 106.18(12) y
O2 Zr1 Cl2 153.97(10) y
Cl1 Zr1 Cl2 92.92(5) y
O1 Zr1 N2 155.86(14) y
O2 Zr1 N2 70.70(13) y
Cl1 Zr1 N2 109.59(10) y
Cl2 Zr1 N2 83.32(10) y
O1 Zr1 N1 71.18(14) y
O2 Zr1 N1 97.32(14) y
Cl1 Zr1 N1 161.00(10) y
Cl2 Zr1 N1 83.07(10) y
N2 Zr1 N1 88.47(13) y
C21 O1 Zr1 130.6(3) ?
C36 O2 Zr1 129.9(3) ?
C6 N1 C16 112.6(4) ?
C6 N1 C15 114.1(4) ?
C16 N1 C15 106.1(4) ?
C6 N1 Zr1 101.0(3) ?
C16 N1 Zr1 105.2(3) ?
C15 N1 Zr1 117.7(3) ?
C9 N2 C31 112.1(4) ?
C9 N2 C30 113.1(4) ?
C31 N2 C30 105.2(4) ?
C9 N2 Zr1 120.3(3) ?
C31 N2 Zr1 108.2(3) ?
C30 N2 Zr1 96.0(3) ?
C2 C1 H1A 109.5 ?
C2 C1 H1B 109.5 ?
H1A C1 H1B 109.5 ?
C2 C1 H1C 109.5 ?
H1A C1 H1C 109.5 ?
H1B C1 H1C 109.5 ?
C3 C2 C7 119.7(5) ?
C3 C2 C1 118.7(5) ?
C7 C2 C1 121.6(5) ?
C4 C3 C2 120.7(5) ?
C4 C3 H3A 119.7 ?
C2 C3 H3A 119.7 ?
C5 C4 C3 120.0(5) ?
C5 C4 H4A 120.0 ?
C3 C4 H4A 120.0 ?
C4 C5 C6 120.4(5) ?
C4 C5 H5A 119.8 ?
C6 C5 H5A 119.8 ?
C5 C6 C7 120.4(5) ?
C5 C6 N1 117.8(5) ?
C7 C6 N1 121.7(5) ?
C6 C7 C2 118.7(5) ?
C6 C7 C8 125.6(5) ?
C2 C7 C8 115.7(4) ?
C13 C8 C9 119.1(5) ?
C13 C8 C7 119.3(4) ?
C9 C8 C7 121.4(5) ?
C10 C9 C8 119.9(5) ?
C10 C9 N2 120.8(4) ?
C8 C9 N2 119.3(4) ?
C11 C10 C9 120.4(5) ?
C11 C10 H10A 119.8 ?
C9 C10 H10A 119.8 ?
C10 C11 C12 120.2(5) ?
C10 C11 H11A 119.9 ?
C12 C11 H11A 119.9 ?
C11 C12 C13 120.9(5) ?
C11 C12 H12A 119.6 ?
C13 C12 H12A 119.6 ?
C12 C13 C8 119.5(5) ?
C12 C13 C14 118.3(5) ?
C8 C13 C14 122.2(5) ?
C13 C14 H14A 109.5 ?
C13 C14 H14B 109.5 ?
H14A C14 H14B 109.5 ?
C13 C14 H14C 109.5 ?
H14A C14 H14C 109.5 ?
H14B C14 H14C 109.5 ?
N1 C15 H15A 109.5 ?
N1 C15 H15B 109.5 ?
H15A C15 H15B 109.5 ?
N1 C15 H15C 109.5 ?
H15A C15 H15C 109.5 ?
H15B C15 H15C 109.5 ?
C17 C16 C21 121.0(5) ?
C17 C16 N1 122.6(5) ?
C21 C16 N1 116.4(4) ?
C16 C17 C18 119.9(5) ?
C16 C17 H17A 120.1 ?
C18 C17 H17A 120.1 ?
C17 C18 C19 118.0(5) ?
C17 C18 C22 119.5(5) ?
C19 C18 C22 122.4(5) ?
C20 C19 C18 123.7(5) ?
C20 C19 H19A 118.1 ?
C18 C19 H19A 118.1 ?
C19 C20 C21 116.0(5) ?
C19 C20 C26 122.9(5) ?
C21 C20 C26 121.0(5) ?
O1 C21 C16 116.5(5) ?
O1 C21 C20 122.1(5) ?
C16 C21 C20 121.3(5) ?
C23 C22 C24 108.7(6) ?
C23 C22 C25 108.4(7) ?
C24 C22 C25 106.7(6) ?
C23 C22 C18 110.7(5) ?
C24 C22 C18 109.7(5) ?
C25 C22 C18 112.5(5) ?
C22 C23 H23A 109.5 ?
C22 C23 H23B 109.5 ?
H23A C23 H23B 109.5 ?
C22 C23 H23C 109.5 ?
H23A C23 H23C 109.5 ?
H23B C23 H23C 109.5 ?
C22 C24 H24A 109.5 ?
C22 C24 H24B 109.5 ?
H24A C24 H24B 109.5 ?
C22 C24 H24C 109.5 ?
H24A C24 H24C 109.5 ?
H24B C24 H24C 109.5 ?
C22 C25 H25A 109.5 ?
C22 C25 H25B 109.5 ?
H25A C25 H25B 109.5 ?
C22 C25 H25C 109.5 ?
H25A C25 H25C 109.5 ?
H25B C25 H25C 109.5 ?
C20 C26 C28 111.6(5) ?
C20 C26 C27 110.1(5) ?
C28 C26 C27 107.8(5) ?
C20 C26 C29 110.5(5) ?
C28 C26 C29 107.7(5) ?
C27 C26 C29 109.1(5) ?
C26 C27 H27A 109.5 ?
C26 C27 H27B 109.5 ?
H27A C27 H27B 109.5 ?
C26 C27 H27C 109.5 ?
H27A C27 H27C 109.5 ?
H27B C27 H27C 109.5 ?
C26 C28 H28A 109.5 ?
C26 C28 H28B 109.5 ?
H28A C28 H28B 109.5 ?
C26 C28 H28C 109.5 ?
H28A C28 H28C 109.5 ?
H28B C28 H28C 109.5 ?
C26 C29 H29A 109.5 ?
C26 C29 H29B 109.5 ?
H29A C29 H29B 109.5 ?
C26 C29 H29C 109.5 ?
H29A C29 H29C 109.5 ?
H29B C29 H29C 109.5 ?
N2 C30 H30A 109.5 ?
N2 C30 H30B 109.5 ?
H30A C30 H30B 109.5 ?
N2 C30 H30C 109.5 ?
H30A C30 H30C 109.5 ?
H30B C30 H30C 109.5 ?
C32 C31 C36 122.5(5) ?
C32 C31 N2 122.5(4) ?
C36 C31 N2 114.7(4) ?
C31 C32 C33 118.9(5) ?
C31 C32 H32A 120.6 ?
C33 C32 H32A 120.6 ?
C34 C33 C32 117.7(5) ?
C34 C33 C37 120.8(5) ?
C32 C33 C37 121.4(5) ?
C33 C34 C35 124.8(5) ?
C33 C34 H34A 117.6 ?
C35 C34 H34A 117.6 ?
C34 C35 C36 115.7(5) ?
C34 C35 C41 122.4(5) ?
C36 C35 C41 121.8(5) ?
O2 C36 C31 116.4(4) ?
O2 C36 C35 123.3(5) ?
C31 C36 C35 120.3(5) ?
C38 C37 C40 108.8(6) ?
C38 C37 C39 108.2(6) ?
C40 C37 C39 107.4(6) ?
C38 C37 C33 109.7(5) ?
C40 C37 C33 110.2(5) ?
C39 C37 C33 112.3(5) ?
C37 C38 H38A 109.5 ?
C37 C38 H38B 109.5 ?
H38A C38 H38B 109.5 ?
C37 C38 H38C 109.5 ?
H38A C38 H38C 109.5 ?
H38B C38 H38C 109.5 ?
C37 C39 H39A 109.5 ?
C37 C39 H39B 109.5 ?
H39A C39 H39B 109.5 ?
C37 C39 H39C 109.5 ?
H39A C39 H39C 109.5 ?
H39B C39 H39C 109.5 ?
C37 C40 H40A 109.5 ?
C37 C40 H40B 109.5 ?
H40A C40 H40B 109.5 ?
C37 C40 H40C 109.5 ?
H40A C40 H40C 109.5 ?
H40B C40 H40C 109.5 ?
C35 C41 C42 111.3(5) ?
C35 C41 C44 108.6(5) ?
C42 C41 C44 110.0(5) ?
C35 C41 C43 112.2(5) ?
C42 C41 C43 107.0(5) ?
C44 C41 C43 107.7(5) ?
C41 C42 H42A 109.5 ?
C41 C42 H42B 109.5 ?
H42A C42 H42B 109.5 ?
C41 C42 H42C 109.5 ?
H42A C42 H42C 109.5 ?
H42B C42 H42C 109.5 ?
C41 C43 H43A 109.5 ?
C41 C43 H43B 109.5 ?
H43A C43 H43B 109.5 ?
C41 C43 H43C 109.5 ?
H43A C43 H43C 109.5 ?
H43B C43 H43C 109.5 ?
C41 C44 H44A 109.5 ?
C41 C44 H44B 109.5 ?
H44A C44 H44B 109.5 ?
C41 C44 H44C 109.5 ?
H44A C44 H44C 109.5 ?
H44B C44 H44C 109.5 ?
C101 C100 H10B 109.5 ?
C101 C100 H10C 109.5 ?
H10B C100 H10C 109.5 ?
C101 C100 H10D 109.5 ?
H10B C100 H10D 109.5 ?
H10C C100 H10D 109.5 ?
C106 C101 C102 118.3(7) ?
C106 C101 C100 120.8(8) ?
C102 C101 C100 120.8(8) ?
C103 C102 C101 120.2(8) ?
C103 C102 H10E 119.9 ?
C101 C102 H10E 119.9 ?
C102 C103 C104 121.8(8) ?
C102 C103 H10F 119.1 ?
C104 C103 H10F 119.1 ?
C105 C104 C103 119.1(9) ?
C105 C104 H10G 120.5 ?
C103 C104 H10G 120.5 ?
C104 C105 C106 120.0(8) ?
C104 C105 H10H 120.0 ?
C106 C105 H10H 120.0 ?
C101 C106 C105 120.6(7) ?
C101 C106 H10I 119.7 ?
C105 C106 H10I 119.7 ?

loop_
_geom_bond_atom_site_label_1
_geom_bond_atom_site_label_2
_geom_bond_distance
_geom_bond_publ_flag
Zr1 O1 1.948(3) y
Zr1 O2 1.978(4) y
Zr1 Cl1 2.4200(15) y
Zr1 Cl2 2.4421(15) y
Zr1 N2 2.484(4) y
Zr1 N1 2.539(4) y
O1 C21 1.365(6) y
O2 C36 1.366(6) y
N1 C6 1.479(6) ?
N1 C16 1.486(6) ?
N1 C15 1.502(6) ?
N2 C9 1.474(6) ?
N2 C31 1.479(6) ?
N2 C30 1.505(6) ?
C1 C2 1.513(7) ?
C1 H1A 0.9800 ?
C1 H1B 0.9800 ?
C1 H1C 0.9800 ?
C2 C3 1.388(7) ?
C2 C7 1.421(7) ?
C3 C4 1.386(8) ?
C3 H3A 0.9500 ?
C4 C5 1.383(7) ?
C4 H4A 0.9500 ?
C5 C6 1.393(7) ?
C5 H5A 0.9500 ?
C6 C7 1.397(7) ?
C7 C8 1.502(7) ?
C8 C13 1.404(7) ?
C8 C9 1.409(7) ?
C9 C10 1.389(7) ?
C10 C11 1.376(8) ?
C10 H10A 0.9500 ?
C11 C12 1.379(8) ?
C11 H11A 0.9500 ?
C12 C13 1.389(7) ?
C12 H12A 0.9500 ?
C13 C14 1.510(7) ?
C14 H14A 0.9800 ?
C14 H14B 0.9800 ?
C14 H14C 0.9800 ?
C15 H15A 0.9800 ?
C15 H15B 0.9800 ?
C15 H15C 0.9800 ?
C16 C17 1.381(7) ?
C16 C21 1.383(7) ?
C17 C18 1.387(7) ?
C17 H17A 0.9500 ?
C18 C19 1.399(8) ?
C18 C22 1.540(8) ?
C19 C20 1.391(7) ?
C19 H19A 0.9500 ?
C20 C21 1.401(7) ?
C20 C26 1.534(7) ?
C22 C23 1.500(9) ?
C22 C24 1.527(9) ?
C22 C25 1.533(9) ?
C23 H23A 0.9800 ?
C23 H23B 0.9800 ?
C23 H23C 0.9800 ?
C24 H24A 0.9800 ?
C24 H24B 0.9800 ?
C24 H24C 0.9800 ?
C25 H25A 0.9800 ?
C25 H25B 0.9800 ?
C25 H25C 0.9800 ?
C26 C28 1.541(8) ?
C26 C27 1.541(8) ?
C26 C29 1.543(8) ?
C27 H27A 0.9800 ?
C27 H27B 0.9800 ?
C27 H27C 0.9800 ?
C28 H28A 0.9800 ?
C28 H28B 0.9800 ?
C28 H28C 0.9800 ?
C29 H29A 0.9800 ?
C29 H29B 0.9800 ?
C29 H29C 0.9800 ?
C30 H30A 0.9800 ?
C30 H30B 0.9800 ?
C30 H30C 0.9800 ?
C31 C32 1.378(7) ?
C31 C36 1.385(7) ?
C32 C33 1.401(7) ?
C32 H32A 0.9500 ?
C33 C34 1.387(7) ?
C33 C37 1.542(7) ?
C34 C35 1.395(7) ?
C34 H34A 0.9500 ?
C35 C36 1.407(7) ?
C35 C41 1.522(7) ?
C37 C38 1.507(8) ?
C37 C40 1.517(8) ?
C37 C39 1.537(9) ?
C38 H38A 0.9800 ?
C38 H38B 0.9800 ?
C38 H38C 0.9800 ?
C39 H39A 0.9800 ?
C39 H39B 0.9800 ?
C39 H39C 0.9800 ?
C40 H40A 0.9800 ?
C40 H40B 0.9800 ?
C40 H40C 0.9800 ?
C41 C42 1.538(8) ?
C41 C44 1.540(8) ?
C41 C43 1.540(8) ?
C42 H42A 0.9800 ?
C42 H42B 0.9800 ?
C42 H42C 0.9800 ?
C43 H43A 0.9800 ?
C43 H43B 0.9800 ?
C43 H43C 0.9800 ?
C44 H44A 0.9800 ?
C44 H44B 0.9800 ?
C44 H44C 0.9800 ?
C100 C101 1.485(10) ?
C100 H10B 0.9800 ?
C100 H10C 0.9800 ?
C100 H10D 0.9800 ?
C101 C106 1.369(10) ?
C101 C102 1.400(10) ?
C102 C103 1.356(11) ?
C102 H10E 0.9500 ?
C103 C104 1.386(11) ?
C103 H10F 0.9500 ?
C104 C105 1.349(12) ?
C104 H10G 0.9500 ?
C105 C106 1.418(11) ?
C105 H10H 0.9500 ?
C106 H10I 0.9500 ?
